data_4512202
loop_
_publ_author_name
'Ellena, Javier'
'de Paula, Karina'
'de Melo, Cristiane C.'
'da Silva, Cec\'ilia C. P.'
'Bezerra, Beatriz P.'
'Ven\^ancio, Tiago'
'Ayala, Alejandro P.'

_publ_section_title
;
 Temperature-Driven Isosymmetric Reversible Phase Transition of the
 Hormone Estradiol 17\b Valerate
;
_journal_issue 11
_journal_name_full 'Crystal Growth &amp; Design'
_journal_page_first 5700
_journal_paper_doi 10.1021/cg500974r
_journal_volume 14
_journal_year 2014
_chemical_absolute_configuration ad
_chemical_formula_moiety 'C23 H32 O3'
_chemical_formula_sum 'C23 H32 O3'
_chemical_formula_weight 356.48
_chemical_name_common estra-1,3,5(10)-triene-3,17-diol(17?)-17-pentanoate
_chemical_name_systematic
;
 ?
;
_space_group_IT_number 4
_symmetry_cell_setting monoclinic
_symmetry_space_group_name_Hall 'P 2yb'
_symmetry_space_group_name_H-M 'P 1 21 1'
_atom_sites_solution_hydrogens geom
_atom_sites_solution_primary direct
_atom_sites_solution_secondary difmap
_audit_creation_date 2012-11-19
_audit_creation_method 'WinGX routine CIF_UPDATE'
_cell_angle_alpha 90
_cell_angle_beta 90.402(8)
_cell_angle_gamma 90
_cell_formula_units_Z 4
_cell_length_a 7.5539(12)
_cell_length_b 18.667(3)
_cell_length_c 14.092(2)
_cell_measurement_temperature 100(2)
_cell_volume 1987.0(5)
_computing_structure_refinement 'SHELXL-97 (Sheldrick, 2008)'
_diffrn_ambient_temperature 100(2)
_diffrn_measured_fraction_theta_full 0.939
_diffrn_measured_fraction_theta_max 0.939
_diffrn_measurement_device_type 'Bruker APEX-II CCD'
_diffrn_measurement_method '\f and \w scans'
_diffrn_radiation_monochromator graphite
_diffrn_radiation_source 'Microfocus tube'
_diffrn_radiation_type CuK\a
_diffrn_radiation_wavelength 1.54178
_diffrn_reflns_av_R_equivalents 0.0281
_diffrn_reflns_av_unetI/netI 0.0345
_diffrn_reflns_limit_h_max 8
_diffrn_reflns_limit_h_min -7
_diffrn_reflns_limit_k_max 21
_diffrn_reflns_limit_k_min -22
_diffrn_reflns_limit_l_max 16
_diffrn_reflns_limit_l_min -16
_diffrn_reflns_number 15737
_diffrn_reflns_theta_full 66.81
_diffrn_reflns_theta_max 66.81
_diffrn_reflns_theta_min 4.74
_exptl_absorpt_coefficient_mu 0.604
_exptl_absorpt_correction_T_max 0.964
_exptl_absorpt_correction_T_min 0.753
_exptl_absorpt_correction_type multi-scan
_exptl_absorpt_process_details
;
   R. H. Blessing, Acta Crystallogr., Sect A 1995, 51, 33-38.  
;
_exptl_crystal_colour colourless
_exptl_crystal_density_diffrn 1.192
_exptl_crystal_density_method 'not measured'
_exptl_crystal_F_000 776
_exptl_crystal_size_max 0.47
_exptl_crystal_size_mid 0.14
_exptl_crystal_size_min 0.06
_refine_diff_density_max 0.214
_refine_diff_density_min -0.252
_refine_diff_density_rms 0.053
_refine_ls_abs_structure_details 'Flack H D (1983), Acta Cryst. A39, 876-881'
_refine_ls_abs_structure_Flack 0.13(19)
_refine_ls_extinction_method none
_refine_ls_goodness_of_fit_ref 1.142
_refine_ls_hydrogen_treatment mixed
_refine_ls_matrix_type full
_refine_ls_number_parameters 479
_refine_ls_number_reflns 6129
_refine_ls_number_restraints 1
_refine_ls_restrained_S_all 1.142
_refine_ls_R_factor_all 0.0421
_refine_ls_R_factor_gt 0.0381
_refine_ls_shift/su_max 0
_refine_ls_shift/su_mean 0
_refine_ls_structure_factor_coef Fsqd
_refine_ls_weighting_details 'calc w=1/[\s^2^(Fo^2^)+(0.0333P)^2^+1.0023P] where P=(Fo^2^+2Fc^2^)/3'
_refine_ls_weighting_scheme calc
_refine_ls_wR_factor_ref 0.1046
_reflns_number_gt 5859
_reflns_number_total 6129
_reflns_threshold_expression >2\s(I)
_cod_data_source_file cg500974r_si_002.cif
_cod_data_source_block E2v100K
_cod_depositor_comments
;
The following automatic conversions were performed:

'_symmetry_cell_setting' value 'Monoclinic' changed to 'monoclinic'
according to
/home/saulius/struct/COD-crude-data--automatic-downloads/rss-feeds/ACS/lib/dictionaries/cif_core.dic
dictionary named 'cif_core.dic' version 2.4.2 from 2011-04-26.

Automatic conversion script
Id: cif_fix_values 2827 2014-09-09 07:05:25Z andrius 

 Adding full bibliography for 4512201--4512202.cif.
;
_cod_original_sg_symbol_Hall P2yb
_cod_original_sg_symbol_H-M P21
_cod_database_code 4512202

loop_
_symmetry_equiv_pos_as_xyz
'x, y, z'
'-x, y+1/2, -z'

loop_
_atom_site_label
_atom_site_fract_x
_atom_site_fract_y
_atom_site_fract_z
_atom_site_U_iso_or_equiv
_atom_site_adp_type
_atom_site_calc_flag
_atom_site_refinement_flags
_atom_site_occupancy
_atom_site_type_symbol
C4B 0.7046(3) 0.98402(15) -0.09328(18) 0.0303(6) Uani d . 1 C
H56 0.5948 1.0013 -0.1173 0.036 Uiso calc R 1 H
C5B 0.7291(3) 0.97844(14) 0.00384(17) 0.0263(5) Uani d . 1 C
C6B 0.5796(3) 1.00272(15) 0.06736(17) 0.0319(6) Uani d . 1 C
H57 0.4676 0.9812 0.0441 0.038 Uiso calc R 1 H
H58 0.5679 1.0554 0.0624 0.038 Uiso calc R 1 H
C7B 0.6052(3) 0.98278(15) 0.17125(17) 0.0287(6) Uani d . 1 C
H59 0.5231 1.0112 0.2108 0.034 Uiso calc R 1 H
H60 0.5772 0.9314 0.1803 0.034 Uiso calc R 1 H
C16B 0.7126(4) 1.02617(15) 0.38134(17) 0.0315(6) Uani d . 1 C
H45 0.596 1.0028 0.3892 0.038 Uiso calc R 1 H
H46 0.694 1.0766 0.3621 0.038 Uiso calc R 1 H
O3A 0.4087(2) 0.81251(10) 0.08465(12) 0.0312(4) Uani d . 1 O
C1A 0.4832(3) 0.83548(13) -0.56858(17) 0.0276(5) Uani d . 1 C
H4 0.377 0.8569 -0.5467 0.033 Uiso calc R 1 H
C2A 0.5048(3) 0.82609(14) -0.66500(17) 0.0290(5) Uani d . 1 C
H3 0.4132 0.8395 -0.708 0.035 Uiso calc R 1 H
C3A 0.6610(3) 0.79700(12) -0.69862(17) 0.0252(5) Uani d . 1 C
C4A 0.7924(3) 0.77834(14) -0.63367(17) 0.0273(5) Uani d . 1 C
H32 0.9003 0.7588 -0.6563 0.033 Uiso calc R 1 H
C5A 0.7704(3) 0.78746(13) -0.53685(17) 0.0244(5) Uani d . 1 C
C6A 0.9191(3) 0.76376(15) -0.47162(17) 0.0292(6) Uani d . 1 C
H18 1.032 0.7835 -0.4954 0.035 Uiso calc R 1 H
H19 0.9278 0.7109 -0.4737 0.035 Uiso calc R 1 H
C7A 0.8952(3) 0.78726(15) -0.36860(17) 0.0310(6) Uani d . 1 C
H20 0.977 0.76 -0.327 0.037 Uiso calc R 1 H
H21 0.9237 0.8388 -0.3623 0.037 Uiso calc R 1 H
C8A 0.7054(3) 0.77409(13) -0.33839(16) 0.0238(5) Uani d . 1 C
H22 0.6742 0.7232 -0.3531 0.029 Uiso calc R 1 H
C9A 0.5804(3) 0.82353(13) -0.39585(16) 0.0248(5) Uani d . 1 C
H31 0.6128 0.874 -0.3792 0.03 Uiso calc R 1 H
C10A 0.6106(3) 0.81482(13) -0.50202(17) 0.0256(5) Uani d . 1 C
C11A 0.3875(3) 0.81301(15) -0.36732(17) 0.0319(6) Uani d . 1 C
H5 0.3478 0.7649 -0.3881 0.038 Uiso calc R 1 H
H6 0.3134 0.849 -0.4005 0.038 Uiso calc R 1 H
C12A 0.3594(3) 0.82008(16) -0.25976(17) 0.0307(6) Uani d . 1 C
H29 0.3808 0.8703 -0.2403 0.037 Uiso calc R 1 H
H30 0.2351 0.8081 -0.2446 0.037 Uiso calc R 1 H
C13A 0.4826(3) 0.77098(13) -0.20413(16) 0.0251(5) Uani d . 1 C
C14A 0.6731(3) 0.78738(13) -0.23271(17) 0.0252(5) Uani d . 1 C
H23 0.6907 0.8399 -0.2221 0.03 Uiso calc R 1 H
C15A 0.7859(4) 0.74915(15) -0.15799(17) 0.0328(6) Uani d . 1 C
H24 0.9034 0.7722 -0.1512 0.039 Uiso calc R 1 H
H25 0.8026 0.6981 -0.1745 0.039 Uiso calc R 1 H
C16A 0.6760(4) 0.75718(17) -0.06520(18) 0.0367(6) Uani d . 1 C
H26 0.661 0.7102 -0.0336 0.044 Uiso calc R 1 H
H27 0.7349 0.7906 -0.0204 0.044 Uiso calc R 1 H
C17A 0.4957(3) 0.78725(14) -0.09809(17) 0.0280(5) Uani d . 1 C
H28 0.4935 0.8403 -0.0881 0.034 Uiso calc R 1 H
C18A 0.4318(4) 0.69210(15) -0.2184(2) 0.0374(7) Uani d . 1 C
H7 0.514 0.6616 -0.1826 0.056 Uiso calc R 1 H
H8 0.4379 0.6801 -0.286 0.056 Uiso calc R 1 H
H9 0.311 0.6843 -0.1957 0.056 Uiso calc R 1 H
C19A 0.3145(3) 0.77301(14) 0.03911(17) 0.0279(5) Uani d . 1 C
C20A 0.1445(4) 0.74020(16) 0.07293(18) 0.0355(6) Uani d . 1 C
H16 0.131 0.6923 0.0435 0.043 Uiso calc R 1 H
H17 0.0445 0.7702 0.0508 0.043 Uiso calc R 1 H
C21A 0.1332(3) 0.73222(15) 0.18019(18) 0.0305(6) Uani d . 1 C
H10 0.1629 0.7787 0.2101 0.037 Uiso calc R 1 H
H15 0.0097 0.7203 0.1972 0.037 Uiso calc R 1 H
C22A 0.2554(4) 0.67495(14) 0.22052(18) 0.0336(6) Uani d . 1 C
H11 0.3797 0.6885 0.2076 0.04 Uiso calc R 1 H
H12 0.2314 0.629 0.1878 0.04 Uiso calc R 1 H
C23A 0.2327(4) 0.66454(16) 0.3270(2) 0.0391(7) Uani d . 1 C
H1 0.267 0.7085 0.3603 0.059 Uiso calc R 1 H
H13 0.308 0.6249 0.3486 0.059 Uiso calc R 1 H
H14 0.1087 0.6535 0.3406 0.059 Uiso calc R 1 H
O1A 0.6924(2) 0.78478(10) -0.79258(12) 0.0309(4) Uani d . 1 O
O2A 0.3451(2) 0.75481(10) -0.05078(12) 0.0331(4) Uani d . 1 O
H2 0.592(5) 0.7961(18) -0.828(2) 0.05 Uiso d . 1 H
C1B 1.0192(3) 0.93298(13) -0.02442(18) 0.0284(5) Uani d . 1 C
H63 1.1283 0.9145 -0.0011 0.034 Uiso calc R 1 H
C2B 0.9942(3) 0.93869(14) -0.12084(18) 0.0304(6) Uani d . 1 C
H64 1.0854 0.9246 -0.163 0.037 Uiso calc R 1 H
C3B 0.8362(3) 0.96505(13) -0.15618(17) 0.0285(6) Uani d . 1 C
C8B 0.7944(3) 0.99704(13) 0.20270(17) 0.0243(5) Uani d . 1 C
H61 0.8248 1.0477 0.1865 0.029 Uiso calc R 1 H
C9B 0.9198(3) 0.94673(13) 0.14756(17) 0.0243(5) Uani d . 1 C
H62 0.8875 0.8966 0.1655 0.029 Uiso calc R 1 H
C10B 0.8895(3) 0.95340(13) 0.04051(17) 0.0253(5) Uani d . 1 C
C11B 1.1144(3) 0.95782(15) 0.17783(17) 0.0297(6) Uani d . 1 C
H52 1.1889 0.9212 0.1466 0.036 Uiso calc R 1 H
H53 1.1545 1.0055 0.1561 0.036 Uiso calc R 1 H
C12B 1.1395(3) 0.95250(15) 0.28576(17) 0.0294(6) Uani d . 1 C
H51 1.1165 0.9026 0.3063 0.035 Uiso calc R 1 H
H54 1.2637 0.9642 0.3023 0.035 Uiso calc R 1 H
C13B 1.0169(3) 1.00270(13) 0.33844(17) 0.0249(5) Uani d . 1 C
C14B 1.0022(3) 0.98916(15) 0.44536(17) 0.0284(5) Uani d . 1 C
H43 1.0021 0.9365 0.4581 0.034 Uiso calc R 1 H
C15B 0.8236(4) 1.02154(16) 0.47378(18) 0.0353(6) Uani d . 1 C
H44 0.8404 1.0698 0.5017 0.042 Uiso calc R 1 H
H47 0.7639 0.9907 0.5209 0.042 Uiso calc R 1 H
C17B 0.8256(3) 0.98613(14) 0.30863(16) 0.0246(5) Uani d . 1 C
H55 0.8072 0.9339 0.321 0.029 Uiso calc R 1 H
C18B 1.0670(4) 1.08139(15) 0.32050(19) 0.0371(7) Uani d . 1 C
H48 1.0595 1.0916 0.2524 0.056 Uiso calc R 1 H
H49 1.1882 1.09 0.343 0.056 Uiso calc R 1 H
H50 0.9853 1.1128 0.3547 0.056 Uiso calc R 1 H
C19B 1.1825(3) 1.00505(14) 0.58331(17) 0.0303(6) Uani d . 1 C
C20B 1.3499(4) 1.03952(17) 0.61993(19) 0.0387(7) Uani d . 1 C
H41 1.3577 1.0887 0.594 0.046 Uiso calc R 1 H
H42 1.4527 1.0122 0.596 0.046 Uiso calc R 1 H
C21B 1.3624(3) 1.04333(14) 0.72740(18) 0.0309(6) Uani d . 1 C
H39 1.3382 0.9952 0.7538 0.037 Uiso calc R 1 H
H40 1.4849 1.0566 0.7457 0.037 Uiso calc R 1 H
C22B 1.2355(4) 1.09664(15) 0.77145(19) 0.0359(6) Uani d . 1 C
H37 1.1124 1.0812 0.7582 0.043 Uiso calc R 1 H
H38 1.2528 1.1441 0.7416 0.043 Uiso calc R 1 H
C23B 1.2621(4) 1.10352(16) 0.8786(2) 0.0412(7) Uani d . 1 C
H34 1.1774 1.1383 0.9039 0.062 Uiso calc R 1 H
H35 1.383 1.1199 0.8921 0.062 Uiso calc R 1 H
H36 1.243 1.0568 0.9087 0.062 Uiso calc R 1 H
O1B 0.8010(3) 0.97486(10) -0.25116(12) 0.0340(4) Uani d . 1 O
02B 1.1525(2) 1.02239(10) 0.49293(12) 0.0336(4) Uani d . 1 O
03B 1.0886(2) 0.96512(10) 0.62749(12) 0.0348(4) Uani d . 1 O
H33 0.888(5) 0.9610(19) -0.281(2) 0.052 Uiso d . 1 H

loop_
_atom_site_aniso_label
_atom_site_aniso_U_11
_atom_site_aniso_U_22
_atom_site_aniso_U_33
_atom_site_aniso_U_12
_atom_site_aniso_U_13
_atom_site_aniso_U_23
C4B 0.0259(14) 0.0350(14) 0.0300(13) -0.0004(11) 0.0016(10) 0.0032(11)
C5B 0.0231(13) 0.0259(12) 0.0300(13) -0.0011(10) 0.0019(10) -0.0034(10)
C6B 0.0224(14) 0.0475(17) 0.0259(13) 0.0044(11) 0.0001(10) -0.0039(11)
C7B 0.0220(13) 0.0377(15) 0.0264(13) 0.0046(11) 0.0033(10) 0.0031(11)
C16B 0.0315(15) 0.0371(15) 0.0260(13) 0.0078(11) 0.0020(10) -0.0003(11)
O3A 0.0310(10) 0.0397(11) 0.0230(9) -0.0034(8) -0.0013(7) -0.0026(8)
C1A 0.0211(13) 0.0321(14) 0.0297(13) 0.0044(10) 0.0040(10) 0.0011(10)
C2A 0.0263(14) 0.0317(14) 0.0289(13) 0.0015(11) -0.0022(10) 0.0050(11)
C3A 0.0289(13) 0.0233(13) 0.0234(12) -0.0015(10) 0.0013(10) 0.0008(9)
C4A 0.0244(13) 0.0284(13) 0.0290(13) 0.0014(10) 0.0035(10) -0.0004(10)
C5A 0.0216(13) 0.0236(13) 0.0282(13) 0.0009(10) 0.0017(9) 0.0012(10)
C6A 0.0231(13) 0.0392(15) 0.0252(13) 0.0049(11) 0.0011(10) -0.0007(11)
C7A 0.0218(13) 0.0416(16) 0.0295(14) 0.0043(11) 0.0026(10) 0.0040(11)
C8A 0.0225(13) 0.0220(12) 0.0269(13) 0.0020(10) 0.0011(9) 0.0011(10)
C9A 0.0222(13) 0.0258(13) 0.0265(13) 0.0025(10) 0.0038(9) 0.0020(10)
C10A 0.0269(13) 0.0197(12) 0.0301(13) -0.0007(10) 0.0003(10) 0.0021(10)
C11A 0.0253(14) 0.0432(16) 0.0271(13) 0.0065(11) -0.0009(10) 0.0008(11)
C12A 0.0217(13) 0.0445(15) 0.0258(13) 0.0027(11) 0.0032(10) 0.0004(11)
C13A 0.0254(13) 0.0259(13) 0.0240(12) -0.0023(10) 0.0008(9) -0.0008(10)
C14A 0.0217(13) 0.0265(13) 0.0274(13) -0.0012(10) 0.0015(9) -0.0011(10)
C15A 0.0325(15) 0.0393(15) 0.0268(14) 0.0055(11) 0.0005(11) 0.0047(11)
C16A 0.0342(15) 0.0522(18) 0.0238(14) 0.0045(13) 0.0006(11) 0.0046(12)
C17A 0.0246(13) 0.0328(14) 0.0266(13) -0.0061(10) 0.0044(10) 0.0021(10)
C18A 0.0455(17) 0.0352(16) 0.0317(15) -0.0133(13) 0.0070(12) -0.0026(11)
C19A 0.0271(14) 0.0331(14) 0.0236(13) 0.0013(11) 0.0028(10) 0.0011(11)
C20A 0.0296(15) 0.0492(17) 0.0276(14) -0.0035(12) 0.0032(11) 0.0033(12)
C21A 0.0280(14) 0.0354(14) 0.0281(13) -0.0009(11) 0.0048(10) 0.0014(11)
C22A 0.0303(15) 0.0358(15) 0.0348(15) 0.0016(11) 0.0093(11) 0.0024(11)
C23A 0.0356(16) 0.0441(17) 0.0377(16) 0.0033(12) 0.0031(12) 0.0094(13)
O1A 0.0305(10) 0.0392(11) 0.0232(9) 0.0037(8) 0.0030(7) -0.0003(7)
O2A 0.0317(10) 0.0412(11) 0.0266(9) -0.0106(8) 0.0057(7) -0.0019(8)
C1B 0.0271(14) 0.0298(13) 0.0283(14) 0.0017(10) 0.0008(10) 0.0002(10)
C2B 0.0279(14) 0.0344(14) 0.0291(14) 0.0001(11) 0.0076(10) -0.0048(11)
C3B 0.0327(14) 0.0285(14) 0.0245(13) -0.0061(11) 0.0035(10) -0.0018(10)
C8B 0.0203(13) 0.0263(13) 0.0263(13) 0.0033(10) 0.0039(9) 0.0008(10)
C9B 0.0200(13) 0.0269(13) 0.0263(13) 0.0010(10) 0.0030(9) -0.0016(10)
C10B 0.0250(13) 0.0235(13) 0.0275(13) -0.0024(10) 0.0021(10) -0.0028(10)
C11B 0.0244(14) 0.0380(15) 0.0267(13) 0.0042(11) 0.0011(10) -0.0027(11)
C12B 0.0199(13) 0.0406(15) 0.0276(13) -0.0002(11) 0.0005(10) -0.0017(11)
C13B 0.0231(13) 0.0274(13) 0.0242(12) -0.0014(10) -0.0002(9) 0.0015(10)
C14B 0.0284(14) 0.0316(14) 0.0250(13) -0.0067(10) -0.0025(10) 0.0009(10)
C15B 0.0372(16) 0.0443(16) 0.0243(13) 0.0042(12) 0.0029(11) -0.0053(11)
C17B 0.0245(13) 0.0256(12) 0.0236(12) 0.0026(10) 0.0012(9) 0.0021(10)
C18B 0.0460(17) 0.0371(16) 0.0283(14) -0.0131(13) 0.0000(12) 0.0011(11)
C19B 0.0287(14) 0.0379(15) 0.0243(13) 0.0017(11) 0.0002(10) -0.0020(11)
C20B 0.0272(15) 0.0550(18) 0.0339(15) -0.0065(13) 0.0021(11) -0.0011(13)
C21B 0.0284(14) 0.0340(14) 0.0301(14) -0.0036(11) -0.0065(10) -0.0011(11)
C22B 0.0391(16) 0.0330(15) 0.0353(15) 0.0033(12) -0.0079(12) 0.0003(12)
C23B 0.0452(18) 0.0406(17) 0.0379(16) -0.0028(13) -0.0026(13) -0.0098(13)
O1B 0.0379(11) 0.0427(12) 0.0214(9) -0.0001(9) 0.0036(8) 0.0008(8)
02B 0.0337(10) 0.0429(11) 0.0241(9) -0.0104(8) -0.0020(7) 0.0004(8)
03B 0.0332(11) 0.0425(12) 0.0288(9) -0.0062(8) 0.0037(8) 0.0000(8)

loop_
_atom_type_symbol
_atom_type_description
_atom_type_scat_dispersion_real
_atom_type_scat_dispersion_imag
_atom_type_scat_source
C C 0.0181 0.0091 'International Tables Vol C Tables 4.2.6.8 and 6.1.1.4'
H H 0 0 'International Tables Vol C Tables 4.2.6.8 and 6.1.1.4'
O O 0.0492 0.0322 'International Tables Vol C Tables 4.2.6.8 and 6.1.1.4'

loop_
_geom_angle_atom_site_label_1
_geom_angle_atom_site_label_2
_geom_angle_atom_site_label_3
_geom_angle
C3B C4B C5B 121.5(2)
C3B C4B H56 119.2
C5B C4B H56 119.2
C4B C5B C10B 120.1(2)
C4B C5B C6B 117.8(2)
C10B C5B C6B 122.0(2)
C5B C6B C7B 113.9(2)
C5B C6B H57 108.8
C7B C6B H57 108.8
C5B C6B H58 108.8
C7B C6B H58 108.8
H57 C6B H58 107.7
C8B C7B C6B 110.6(2)
C8B C7B H59 109.5
C6B C7B H59 109.5
C8B C7B H60 109.5
C6B C7B H60 109.5
H59 C7B H60 108.1
C17B C16B C15B 103.6(2)
C17B C16B H45 111
C15B C16B H45 111
C17B C16B H46 111
C15B C16B H46 111
H45 C16B H46 109
C2A C1A C10A 122.7(2)
C2A C1A H4 118.6
C10A C1A H4 118.6
C1A C2A C3A 119.6(2)
C1A C2A H3 120.2
C3A C2A H3 120.2
O1A C3A C2A 123.4(2)
O1A C3A C4A 117.9(2)
C2A C3A C4A 118.6(2)
C5A C4A C3A 121.8(2)
C5A C4A H32 119.1
C3A C4A H32 119.1
C4A C5A C10A 119.9(2)
C4A C5A C6A 118.0(2)
C10A C5A C6A 122.1(2)
C5A C6A C7A 113.6(2)
C5A C6A H18 108.8
C7A C6A H18 108.8
C5A C6A H19 108.8
C7A C6A H19 108.8
H18 C6A H19 107.7
C8A C7A C6A 109.8(2)
C8A C7A H20 109.7
C6A C7A H20 109.7
C8A C7A H21 109.7
C6A C7A H21 109.7
H20 C7A H21 108.2
C7A C8A C14A 113.8(2)
C7A C8A C9A 109.32(19)
C14A C8A C9A 108.19(19)
C7A C8A H22 108.5
C14A C8A H22 108.5
C9A C8A H22 108.5
C10A C9A C11A 113.2(2)
C10A C9A C8A 110.84(19)
C11A C9A C8A 111.46(19)
C10A C9A H31 107
C11A C9A H31 107
C8A C9A H31 107
C1A C10A C5A 117.2(2)
C1A C10A C9A 121.6(2)
C5A C10A C9A 121.2(2)
C9A C11A C12A 112.8(2)
C9A C11A H5 109
C12A C11A H5 109
C9A C11A H6 109
C12A C11A H6 109
H5 C11A H6 107.8
C13A C12A C11A 111.6(2)
C13A C12A H29 109.3
C11A C12A H29 109.3
C13A C12A H30 109.3
C11A C12A H30 109.3
H29 C12A H30 108
C12A C13A C17A 114.8(2)
C12A C13A C14A 108.50(19)
C17A C13A C14A 99.41(19)
C12A C13A C18A 111.0(2)
C17A C13A C18A 109.5(2)
C14A C13A C18A 113.1(2)
C15A C14A C13A 104.29(19)
C15A C14A C8A 120.2(2)
C13A C14A C8A 112.38(19)
C15A C14A H23 106.4
C13A C14A H23 106.4
C8A C14A H23 106.4
C14A C15A C16A 103.6(2)
C14A C15A H24 111
C16A C15A H24 111
C14A C15A H25 111
C16A C15A H25 111
H24 C15A H25 109
C17A C16A C15A 104.9(2)
C17A C16A H26 110.8
C15A C16A H26 110.8
C17A C16A H27 110.8
C15A C16A H27 110.8
H26 C16A H27 108.8
O2A C17A C13A 108.67(19)
O2A C17A C16A 113.8(2)
C13A C17A C16A 105.8(2)
O2A C17A H28 109.5
C13A C17A H28 109.5
C16A C17A H28 109.5
C13A C18A H7 109.5
C13A C18A H8 109.5
H7 C18A H8 109.5
C13A C18A H9 109.5
H7 C18A H9 109.5
H8 C18A H9 109.5
O3A C19A O2A 123.7(2)
O3A C19A C20A 125.6(2)
O2A C19A C20A 110.6(2)
C19A C20A C21A 114.1(2)
C19A C20A H16 108.7
C21A C20A H16 108.7
C19A C20A H17 108.7
C21A C20A H17 108.7
H16 C20A H17 107.6
C22A C21A C20A 113.7(2)
C22A C21A H10 108.8
C20A C21A H10 108.8
C22A C21A H15 108.8
C20A C21A H15 108.8
H10 C21A H15 107.7
C21A C22A C23A 112.7(2)
C21A C22A H11 109.1
C23A C22A H11 109.1
C21A C22A H12 109.1
C23A C22A H12 109.1
H11 C22A H12 107.8
C22A C23A H1 109.5
C22A C23A H13 109.5
H1 C23A H13 109.5
C22A C23A H14 109.5
H1 C23A H14 109.5
H13 C23A H14 109.5
C3A O1A H2 110(2)
C19A O2A C17A 118.08(19)
C2B C1B C10B 122.3(2)
C2B C1B H63 118.9
C10B C1B H63 118.9
C1B C2B C3B 119.7(2)
C1B C2B H64 120.1
C3B C2B H64 120.1
O1B C3B C2B 124.0(2)
O1B C3B C4B 117.1(2)
C2B C3B C4B 118.9(2)
C7B C8B C17B 113.7(2)
C7B C8B C9B 109.0(2)
C17B C8B C9B 108.65(19)
C7B C8B H61 108.5
C17B C8B H61 108.5
C9B C8B H61 108.5
C10B C9B C11B 113.45(19)
C10B C9B C8B 111.0(2)
C11B C9B C8B 111.4(2)
C10B C9B H62 106.9
C11B C9B H62 106.9
C8B C9B H62 106.9
C5B C10B C1B 117.4(2)
C5B C10B C9B 121.1(2)
C1B C10B C9B 121.5(2)
C12B C11B C9B 112.1(2)
C12B C11B H52 109.2
C9B C11B H52 109.2
C12B C11B H53 109.2
C9B C11B H53 109.2
H52 C11B H53 107.9
C13B C12B C11B 111.9(2)
C13B C12B H51 109.2
C11B C12B H51 109.2
C13B C12B H54 109.2
C11B C12B H54 109.2
H51 C12B H54 107.9
C12B C13B C14B 115.3(2)
C12B C13B C17B 108.6(2)
C14B C13B C17B 99.30(19)
C12B C13B C18B 111.0(2)
C14B C13B C18B 109.8(2)
C17B C13B C18B 112.4(2)
02B C14B C13B 108.76(19)
02B C14B C15B 113.4(2)
C13B C14B C15B 105.1(2)
02B C14B H43 109.8
C13B C14B H43 109.8
C15B C14B H43 109.8
C14B C15B C16B 105.9(2)
C14B C15B H44 110.5
C16B C15B H44 110.5
C14B C15B H47 110.5
C16B C15B H47 110.5
H44 C15B H47 108.7
C8B C17B C16B 120.5(2)
C8B C17B C13B 112.4(2)
C16B C17B C13B 104.3(2)
C8B C17B H55 106.3
C16B C17B H55 106.3
C13B C17B H55 106.3
C13B C18B H48 109.5
C13B C18B H49 109.5
H48 C18B H49 109.5
C13B C18B H50 109.5
H48 C18B H50 109.5
H49 C18B H50 109.5
03B C19B 02B 123.2(2)
03B C19B C20B 125.6(2)
02B C19B C20B 111.1(2)
C19B C20B C21B 114.1(2)
C19B C20B H41 108.7
C21B C20B H41 108.7
C19B C20B H42 108.7
C21B C20B H42 108.7
H41 C20B H42 107.6
C22B C21B C20B 113.8(2)
C22B C21B H39 108.8
C20B C21B H39 108.8
C22B C21B H40 108.8
C20B C21B H40 108.8
H39 C21B H40 107.7
C21B C22B C23B 112.4(2)
C21B C22B H37 109.1
C23B C22B H37 109.1
C21B C22B H38 109.1
C23B C22B H38 109.1
H37 C22B H38 107.9
C22B C23B H34 109.5
C22B C23B H35 109.5
H34 C23B H35 109.5
C22B C23B H36 109.5
H34 C23B H36 109.5
H35 C23B H36 109.5
C3B O1B H33 108(2)
C19B 02B C14B 117.7(2)

loop_
_geom_bond_atom_site_label_1
_geom_bond_atom_site_label_2
_geom_bond_distance
C4B C3B 1.383(4)
C4B C5B 1.384(4)
C4B H56 0.95
C5B C10B 1.394(4)
C5B C6B 1.515(3)
C6B C7B 1.522(3)
C6B H57 0.99
C6B H58 0.99
C7B C8B 1.517(3)
C7B H59 0.99
C7B H60 0.99
C16B C17B 1.533(3)
C16B C15B 1.546(4)
C16B H45 0.99
C16B H46 0.99
O3A C19A 1.207(3)
C1A C2A 1.381(3)
C1A C10A 1.394(4)
C1A H4 0.95
C2A C3A 1.385(4)
C2A H3 0.95
C3A O1A 1.366(3)
C3A C4A 1.390(4)
C4A C5A 1.386(3)
C4A H32 0.95
C5A C10A 1.403(3)
C5A C6A 1.512(3)
C6A C7A 1.529(3)
C6A H18 0.99
C6A H19 0.99
C7A C8A 1.518(3)
C7A H20 0.99
C7A H21 0.99
C8A C14A 1.531(3)
C8A C9A 1.545(3)
C8A H22 1
C9A C10A 1.524(3)
C9A C11A 1.527(3)
C9A H31 1
C11A C12A 1.538(3)
C11A H5 0.99
C11A H6 0.99
C12A C13A 1.520(4)
C12A H29 0.99
C12A H30 0.99
C13A C17A 1.527(3)
C13A C14A 1.528(3)
C13A C18A 1.535(4)
C14A C15A 1.527(3)
C14A H23 1
C15A C16A 1.561(3)
C15A H24 0.99
C15A H25 0.99
C16A C17A 1.541(4)
C16A H26 0.99
C16A H27 0.99
C17A O2A 1.455(3)
C17A H28 1
C18A H7 0.98
C18A H8 0.98
C18A H9 0.98
C19A O2A 1.333(3)
C19A C20A 1.503(4)
C20A C21A 1.522(3)
C20A H16 0.99
C20A H17 0.99
C21A C22A 1.520(4)
C21A H10 0.99
C21A H15 0.99
C22A C23A 1.524(4)
C22A H11 0.99
C22A H12 0.99
C23A H1 0.98
C23A H13 0.98
C23A H14 0.98
O1A H2 0.93(4)
C1B C2B 1.375(4)
C1B C10B 1.398(3)
C1B H63 0.95
C2B C3B 1.381(4)
C2B H64 0.95
C3B O1B 1.375(3)
C8B C17B 1.523(3)
C8B C9B 1.547(3)
C8B H61 1
C9B C10B 1.529(3)
C9B C11B 1.542(3)
C9B H62 1
C11B C12B 1.535(3)
C11B H52 0.99
C11B H53 0.99
C12B C13B 1.516(3)
C12B H51 0.99
C12B H54 0.99
C13B C14B 1.533(3)
C13B C17B 1.534(3)
C13B C18B 1.538(3)
C14B 02B 1.453(3)
C14B C15B 1.535(4)
C14B H43 1
C15B H44 0.99
C15B H47 0.99
C17B H55 1
C18B H48 0.98
C18B H49 0.98
C18B H50 0.98
C19B 03B 1.205(3)
C19B 02B 1.332(3)
C19B C20B 1.507(4)
C20B C21B 1.518(4)
C20B H41 0.99
C20B H42 0.99
C21B C22B 1.518(4)
C21B H39 0.99
C21B H40 0.99
C22B C23B 1.528(4)
C22B H37 0.99
C22B H38 0.99
C23B H34 0.98
C23B H35 0.98
C23B H36 0.98
O1B H33 0.82(4)

loop_
_geom_torsion_atom_site_label_1
_geom_torsion_atom_site_label_2
_geom_torsion_atom_site_label_3
_geom_torsion_atom_site_label_4
_geom_torsion
C3B C4B C5B C10B 0.2(4)
C3B C4B C5B C6B 178.1(2)
C4B C5B C6B C7B 170.0(2)
C10B C5B C6B C7B -12.2(4)
C5B C6B C7B C8B 43.4(3)
C10A C1A C2A C3A -2.0(4)
C1A C2A C3A O1A 178.9(2)
C1A C2A C3A C4A -0.3(4)
O1A C3A C4A C5A -178.6(2)
C2A C3A C4A C5A 0.6(4)
C3A C4A C5A C10A 1.3(4)
C3A C4A C5A C6A 178.4(2)
C4A C5A C6A C7A 170.4(2)
C10A C5A C6A C7A -12.5(3)
C5A C6A C7A C8A 44.4(3)
C6A C7A C8A C14A 173.0(2)
C6A C7A C8A C9A -65.9(3)
C7A C8A C9A C10A 53.6(3)
C14A C8A C9A C10A 177.98(19)
C7A C8A C9A C11A -179.3(2)
C14A C8A C9A C11A -54.9(3)
C2A C1A C10A C5A 3.9(4)
C2A C1A C10A C9A -177.9(2)
C4A C5A C10A C1A -3.5(3)
C6A C5A C10A C1A 179.6(2)
C4A C5A C10A C9A 178.3(2)
C6A C5A C10A C9A 1.3(4)
C11A C9A C10A C1A 33.9(3)
C8A C9A C10A C1A 160.0(2)
C11A C9A C10A C5A -147.9(2)
C8A C9A C10A C5A -21.8(3)
C10A C9A C11A C12A 178.6(2)
C8A C9A C11A C12A 52.8(3)
C9A C11A C12A C13A -53.4(3)
C11A C12A C13A C17A 165.9(2)
C11A C12A C13A C14A 55.7(3)
C11A C12A C13A C18A -69.2(3)
C12A C13A C14A C15A 167.1(2)
C17A C13A C14A C15A 46.8(2)
C18A C13A C14A C15A -69.2(3)
C12A C13A C14A C8A -61.1(3)
C17A C13A C14A C8A 178.6(2)
C18A C13A C14A C8A 62.6(3)
C7A C8A C14A C15A -54.6(3)
C9A C8A C14A C15A -176.3(2)
C7A C8A C14A C13A -177.9(2)
C9A C8A C14A C13A 60.4(3)
C13A C14A C15A C16A -35.5(3)
C8A C14A C15A C16A -162.5(2)
C14A C15A C16A C17A 9.7(3)
C12A C13A C17A O2A 81.6(3)
C14A C13A C17A O2A -162.82(19)
C18A C13A C17A O2A -44.0(3)
C12A C13A C17A C16A -155.8(2)
C14A C13A C17A C16A -40.3(2)
C18A C13A C17A C16A 78.5(3)
C15A C16A C17A O2A 138.5(2)
C15A C16A C17A C13A 19.3(3)
O3A C19A C20A C21A -25.5(4)
O2A C19A C20A C21A 157.0(2)
C19A C20A C21A C22A -70.6(3)
C20A C21A C22A C23A -176.2(2)
O3A C19A O2A C17A -3.2(4)
C20A C19A O2A C17A 174.4(2)
C13A C17A O2A C19A -168.5(2)
C16A C17A O2A C19A 73.9(3)
C10B C1B C2B C3B -0.3(4)
C1B C2B C3B O1B 177.9(2)
C1B C2B C3B C4B -1.2(4)
C5B C4B C3B O1B -177.8(2)
C5B C4B C3B C2B 1.2(4)
C6B C7B C8B C17B 173.7(2)
C6B C7B C8B C9B -64.9(3)
C7B C8B C9B C10B 53.5(3)
C17B C8B C9B C10B 177.9(2)
C7B C8B C9B C11B -179.0(2)
C17B C8B C9B C11B -54.6(3)
C4B C5B C10B C1B -1.6(4)
C6B C5B C10B C1B -179.4(2)
C4B C5B C10B C9B -180.0(2)
C6B C5B C10B C9B 2.2(4)
C2B C1B C10B C5B 1.7(4)
C2B C1B C10B C9B -179.9(2)
C11B C9B C10B C5B -149.4(2)
C8B C9B C10B C5B -23.0(3)
C11B C9B C10B C1B 32.3(3)
C8B C9B C10B C1B 158.6(2)
C10B C9B C11B C12B 178.7(2)
C8B C9B C11B C12B 52.6(3)
C9B C11B C12B C13B -53.8(3)
C11B C12B C13B C14B 166.7(2)
C11B C12B C13B C17B 56.3(3)
C11B C12B C13B C18B -67.6(3)
C12B C13B C14B 02B 81.5(3)
C17B C13B C14B 02B -162.6(2)
C18B C13B C14B 02B -44.7(3)
C12B C13B C14B C15B -156.7(2)
C17B C13B C14B C15B -40.9(2)
C18B C13B C14B C15B 77.0(3)
02B C14B C15B C16B 139.7(2)
C13B C14B C15B C16B 21.0(3)
C17B C16B C15B C14B 7.8(3)
C7B C8B C17B C16B -55.2(3)
C9B C8B C17B C16B -176.8(2)
C7B C8B C17B C13B -178.6(2)
C9B C8B C17B C13B 59.8(3)
C15B C16B C17B C8B -161.2(2)
C15B C16B C17B C13B -33.9(3)
C12B C13B C17B C8B -60.8(3)
C14B C13B C17B C8B 178.36(19)
C18B C13B C17B C8B 62.4(3)
C12B C13B C17B C16B 167.1(2)
C14B C13B C17B C16B 46.3(2)
C18B C13B C17B C16B -69.7(2)
03B C19B C20B C21B -21.3(4)
02B C19B C20B C21B 160.8(2)
C19B C20B C21B C22B -70.7(3)
C20B C21B C22B C23B -175.3(2)
03B C19B 02B C14B -2.2(4)
C20B C19B 02B C14B 175.7(2)
C13B C14B 02B C19B -167.2(2)
C15B C14B 02B C19B 76.2(3)
